data_2019219
loop_
_publ_author_name
'Sowa, Micha\/l'
'\'Slepokura, Katarzyna'
'Matczak-Jon, Ewa'

_publ_section_title
;
 A 1:2 cocrystal of genistein with isonicotinamide: crystal structure and
 Hirshfeld surface analysis
;
_journal_coeditor_code FM3012
_journal_issue 11
_journal_name_full 'Acta Crystallographica Section C'
_journal_page_first 1267
_journal_page_last 1272
_journal_paper_doi 10.1107/S0108270113029545
_journal_volume 69
_journal_year 2013
_chemical_formula_iupac 'C15 H10 O5 , 2C6 H6 N2 O'
_chemical_formula_moiety 'C15 H10 O5, 2(C6 H6 N2 O)'
_chemical_formula_sum 'C27 H22 N4 O7'
_chemical_formula_weight 514.48
_chemical_name_systematic
;
5,7-Dihydroxy-3-(4-hydroxyphenyl)chromen-4-one--pyridine-4-carboxamide (1/2)
;
_space_group_crystal_system triclinic
_space_group_IT_number 2
_space_group_name_Hall '-P 1'
_space_group_name_H-M_alt 'P -1'
_symmetry_space_group_name_Hall '-P 1'
_symmetry_space_group_name_H-M 'P -1'
_atom_sites_solution_hydrogens difmap
_atom_sites_solution_primary direct
_atom_sites_solution_secondary difmap
_audit_creation_method SHELXL2013
_cell_angle_alpha 109.61(3)
_cell_angle_beta 95.34(3)
_cell_angle_gamma 109.75(3)
_cell_formula_units_Z 2
_cell_length_a 8.233(3)
_cell_length_b 11.872(4)
_cell_length_c 13.773(4)
_cell_measurement_reflns_used 6644
_cell_measurement_temperature 120(2)
_cell_measurement_theta_max 36.69
_cell_measurement_theta_min 3.00
_cell_volume 1160.7(8)
_computing_cell_refinement 'CrysAlis RED (Oxford Diffraction, 2010)'
_computing_data_collection 'CrysAlis CCD (Oxford Diffraction, 2010)'
_computing_data_reduction 'CrysAlis RED (Oxford Diffraction, 2010)'
_computing_molecular_graphics
;
OLEX2 (Dolomanov <i>et al.</i>, 2009) and (DIAMOND (Brandenburg,
2005)
;
_computing_publication_material 'SHELXL2013 (Sheldrick, 2008)'
_computing_structure_refinement 'SHELXL2013 (Sheldrick, 2008)'
_diffrn_ambient_temperature 120(2)
_diffrn_measured_fraction_theta_full 0.995
_diffrn_measured_fraction_theta_max 0.573
_diffrn_measurement_device_type 'Kuma KM4-CCD kappa-geometry diffractometer with a Sapphire 2 CCD camera'
_diffrn_measurement_method \w
_diffrn_radiation_type MoK\a
_diffrn_radiation_wavelength 0.71073
_diffrn_reflns_av_R_equivalents 0.0330
_diffrn_reflns_limit_h_max 13
_diffrn_reflns_limit_h_min -10
_diffrn_reflns_limit_k_max 13
_diffrn_reflns_limit_k_min -15
_diffrn_reflns_limit_l_max 18
_diffrn_reflns_limit_l_min -23
_diffrn_reflns_number 12982
_diffrn_reflns_theta_full 25.242
_diffrn_reflns_theta_max 36.772
_diffrn_reflns_theta_min 3.006
_exptl_absorpt_coefficient_mu 0.109
_exptl_absorpt_correction_T_max 1.000
_exptl_absorpt_correction_T_min 0.797
_exptl_absorpt_correction_type multi-scan
_exptl_absorpt_process_details '(CrysAlis RED; Oxford Diffraction, 2010)'
_exptl_crystal_colour yellow
_exptl_crystal_density_diffrn 1.472
_exptl_crystal_description block
_exptl_crystal_F_000 536
_exptl_crystal_size_max 0.28
_exptl_crystal_size_mid 0.20
_exptl_crystal_size_min 0.13
_refine_diff_density_max 0.526
_refine_diff_density_min -0.366
_refine_ls_extinction_method none
_refine_ls_goodness_of_fit_ref 1.007
_refine_ls_hydrogen_treatment mixed
_refine_ls_matrix_type full
_refine_ls_number_parameters 371
_refine_ls_number_reflns 6651
_refine_ls_number_restraints 0
_refine_ls_restrained_S_all 1.007
_refine_ls_R_factor_all 0.0755
_refine_ls_R_factor_gt 0.0550
_refine_ls_shift/su_max 0.000
_refine_ls_shift/su_mean 0.000
_refine_ls_structure_factor_coef Fsqd
_refine_ls_weighting_details 'w = 1/[\s^2^(Fo^2^)+(0.0950P)^2^] where P=(Fo^2^+2Fc^2^)/3'
_refine_ls_weighting_scheme calc
_refine_ls_wR_factor_gt 0.1409
_refine_ls_wR_factor_ref 0.1504
_reflns_number_gt 4659
_reflns_number_total 6651
_reflns_threshold_expression I>2\s(I)
_cod_data_source_file fm3012.cif
_cod_data_source_block I
_cod_original_cell_volume 1160.7(7)
_cod_database_code 2019219
_shelx_space_group_comment
;
The symmetry employed for this shelxl refinement is uniquely defined
by the following loop, which should always be used as a source of
symmetry information in preference to the above space-group names.
They are only intended as comments.
;
_shelx_estimated_absorpt_t_min 0.970
_shelx_estimated_absorpt_t_max 0.986
_shelxl_version_number 20.13

loop_
_space_group_symop_operation_xyz
'x, y, z'
'-x, -y, -z'

loop_
_atom_site_type_symbol
_atom_site_label
_atom_site_fract_x
_atom_site_fract_y
_atom_site_fract_z
_atom_site_U_iso_or_equiv
_atom_site_adp_type
_atom_site_calc_flag
_atom_site_occupancy
O O1 0.51834(13) 0.12381(11) 0.64558(8) 0.0209(2) Uani d 1
O O4 0.89729(14) 0.23163(11) 0.48528(8) 0.0229(2) Uani d 1
O O5 1.08861(14) 0.14973(12) 0.57897(9) 0.0251(2) Uani d 1
H H5 1.042(3) 0.184(2) 0.5331(19) 0.057(7) Uiso d 1
O O7 0.84395(15) -0.04517(11) 0.81085(8) 0.0227(2) Uani d 1
H H7 0.942(4) -0.070(3) 0.809(2) 0.070(8) Uiso d 1
O O14 0.52340(16) 0.52997(11) 0.30225(9) 0.0238(2) Uani d 1
H H14 0.411(3) 0.510(2) 0.2813(19) 0.056(7) Uiso d 1
C C2 0.5048(2) 0.19105(15) 0.58482(11) 0.0202(3) Uani d 1
H H2 0.4026 0.2110 0.5800 0.024 Uiso calc 1
C C3 0.62496(18) 0.23205(14) 0.53057(10) 0.0173(3) Uani d 1
C C4 0.78245(18) 0.20255(14) 0.53669(10) 0.0175(3) Uani d 1
C C5 0.95471(19) 0.11236(15) 0.62600(11) 0.0189(3) Uani d 1
C C6 0.97093(19) 0.05227(15) 0.69395(11) 0.0204(3) Uani d 1
H H6 1.0741 0.0353 0.7063 0.024 Uiso calc 1
C C7 0.83373(19) 0.01619(14) 0.74491(11) 0.0189(3) Uani d 1
C C8 0.68226(19) 0.04062(15) 0.72878(11) 0.0195(3) Uani d 1
H H8 0.5904 0.0167 0.7640 0.023 Uiso calc 1
C C9 0.66908(18) 0.10083(14) 0.65992(10) 0.0176(3) Uani d 1
C C10 0.80092(18) 0.13788(14) 0.60627(10) 0.0162(3) Uani d 1
C C11 0.59631(19) 0.30788(14) 0.46906(11) 0.0186(3) Uani d 1
C C12 0.42640(19) 0.28361(15) 0.41736(11) 0.0192(3) Uani d 1
H H12 0.3271 0.2156 0.4201 0.023 Uiso calc 1
C C13 0.39942(19) 0.35676(15) 0.36201(11) 0.0202(3) Uani d 1
H H13 0.2827 0.3380 0.3270 0.024 Uiso calc 1
C C14 0.5425(2) 0.45720(15) 0.35776(11) 0.0192(3) Uani d 1
C C15 0.71296(19) 0.48563(15) 0.41141(11) 0.0207(3) Uani d 1
H H15 0.8114 0.5559 0.4108 0.025 Uiso calc 1
C C16 0.73853(19) 0.41135(15) 0.46552(11) 0.0205(3) Uani d 1
H H16 0.8553 0.4310 0.5011 0.025 Uiso calc 1
O O1A 1.47917(17) -0.25272(15) 1.04226(11) 0.0415(4) Uani d 1
N N1A 1.11717(17) -0.11429(13) 0.83485(10) 0.0231(3) Uani d 1
H H2A1 1.665(3) -0.190(2) 0.8742(19) 0.052(7) Uiso d 1
H H2A2 1.730(3) -0.247(2) 0.9574(19) 0.053(7) Uiso d 1
N N2A 1.64569(18) -0.22442(15) 0.92436(11) 0.0272(3) Uani d 1
C C2A 1.1357(2) -0.11254(16) 0.93324(11) 0.0237(3) Uani d 1
H H2A 1.0583 -0.0875 0.9747 0.028 Uiso calc 1
C C3A 1.2613(2) -0.14519(15) 0.97712(11) 0.0216(3) Uani d 1
H H3A 1.2692 -0.1431 1.0470 0.026 Uiso calc 1
C C4A 1.37647(19) -0.18126(14) 0.91769(11) 0.0185(3) Uani d 1
C C5A 1.3580(2) -0.18397(15) 0.81524(11) 0.0214(3) Uani d 1
H H5A 1.4337 -0.2088 0.7721 0.026 Uiso calc 1
C C6A 1.2278(2) -0.14995(16) 0.77731(11) 0.0236(3) Uani d 1
H H6A 1.2161 -0.1519 0.7074 0.028 Uiso calc 1
C C7A 1.5068(2) -0.22172(16) 0.96667(12) 0.0228(3) Uani d 1
O O1B -0.12272(15) 0.69755(12) 0.03549(9) 0.0288(3) Uani d 1
N N1B 0.19402(17) 0.50814(13) 0.22105(10) 0.0241(3) Uani d 1
H H2B1 -0.332(3) 0.616(2) 0.1895(16) 0.035(5) Uiso d 1
H H2B2 -0.377(3) 0.680(2) 0.110(2) 0.059(7) Uiso d 1
N N2B -0.3086(2) 0.64438(17) 0.13790(13) 0.0329(3) Uani d 1
C C2B 0.2329(2) 0.57454(17) 0.15895(13) 0.0260(3) Uani d 1
H H2B 0.3452 0.5915 0.1414 0.031 Uiso calc 1
C C3B 0.1202(2) 0.61983(15) 0.11890(12) 0.0226(3) Uani d 1
H H3B 0.1549 0.6668 0.0753 0.027 Uiso calc 1
C C4B -0.04527(19) 0.59584(14) 0.14318(11) 0.0186(3) Uani d 1
C C5B -0.0896(2) 0.52331(16) 0.20509(11) 0.0230(3) Uani d 1
H H5B -0.2026 0.5022 0.2218 0.028 Uiso calc 1
C C6B 0.0329(2) 0.48243(16) 0.24191(12) 0.0248(3) Uani d 1
H H6B 0.0010 0.4334 0.2843 0.030 Uiso calc 1
C C7B -0.1631(2) 0.64985(16) 0.10111(11) 0.0220(3) Uani d 1

loop_
_atom_site_aniso_label
_atom_site_aniso_U_11
_atom_site_aniso_U_22
_atom_site_aniso_U_33
_atom_site_aniso_U_12
_atom_site_aniso_U_13
_atom_site_aniso_U_23
O1 0.0187(5) 0.0299(6) 0.0253(5) 0.0138(5) 0.0099(4) 0.0185(5)
O4 0.0219(5) 0.0341(6) 0.0246(5) 0.0153(5) 0.0127(4) 0.0193(5)
O5 0.0212(5) 0.0383(7) 0.0306(5) 0.0168(5) 0.0141(4) 0.0236(5)
O7 0.0242(6) 0.0319(6) 0.0251(5) 0.0166(5) 0.0101(4) 0.0198(5)
O14 0.0244(6) 0.0301(6) 0.0281(5) 0.0154(5) 0.0080(4) 0.0197(5)
C2 0.0212(7) 0.0260(8) 0.0223(6) 0.0134(6) 0.0085(5) 0.0148(6)
C3 0.0171(7) 0.0204(7) 0.0169(6) 0.0083(6) 0.0040(5) 0.0093(5)
C4 0.0178(7) 0.0206(7) 0.0169(6) 0.0084(6) 0.0054(5) 0.0094(5)
C5 0.0187(7) 0.0230(7) 0.0190(6) 0.0100(6) 0.0073(5) 0.0102(5)
C6 0.0200(7) 0.0272(8) 0.0207(6) 0.0132(6) 0.0078(5) 0.0128(6)
C7 0.0229(7) 0.0212(7) 0.0173(6) 0.0104(6) 0.0061(5) 0.0111(5)
C8 0.0212(7) 0.0257(8) 0.0194(6) 0.0121(6) 0.0088(5) 0.0142(6)
C9 0.0157(7) 0.0211(7) 0.0186(6) 0.0092(6) 0.0054(5) 0.0088(5)
C10 0.0172(7) 0.0198(7) 0.0155(5) 0.0094(6) 0.0054(5) 0.0090(5)
C11 0.0207(7) 0.0230(7) 0.0179(6) 0.0114(6) 0.0073(5) 0.0113(5)
C12 0.0181(7) 0.0221(7) 0.0203(6) 0.0087(6) 0.0069(5) 0.0105(5)
C13 0.0196(7) 0.0258(8) 0.0196(6) 0.0127(6) 0.0053(5) 0.0105(6)
C14 0.0238(7) 0.0230(7) 0.0192(6) 0.0148(6) 0.0077(5) 0.0119(5)
C15 0.0194(7) 0.0233(7) 0.0235(6) 0.0090(6) 0.0075(5) 0.0128(6)
C16 0.0179(7) 0.0258(8) 0.0217(6) 0.0096(6) 0.0047(5) 0.0129(6)
O1A 0.0376(7) 0.0793(10) 0.0489(8) 0.0393(7) 0.0270(6) 0.0527(8)
N1A 0.0255(7) 0.0303(7) 0.0221(6) 0.0149(6) 0.0089(5) 0.0155(5)
N2A 0.0247(7) 0.0427(9) 0.0303(7) 0.0210(7) 0.0132(6) 0.0240(6)
C2A 0.0283(8) 0.0321(9) 0.0228(6) 0.0197(7) 0.0127(6) 0.0152(6)
C3A 0.0247(8) 0.0293(8) 0.0190(6) 0.0151(7) 0.0089(5) 0.0138(6)
C4A 0.0190(7) 0.0235(7) 0.0195(6) 0.0111(6) 0.0068(5) 0.0126(6)
C5A 0.0241(7) 0.0271(8) 0.0204(6) 0.0135(6) 0.0099(5) 0.0133(6)
C6A 0.0278(8) 0.0325(8) 0.0199(6) 0.0169(7) 0.0098(6) 0.0152(6)
C7A 0.0229(8) 0.0301(8) 0.0260(7) 0.0145(7) 0.0092(6) 0.0184(6)
O1B 0.0279(6) 0.0432(7) 0.0313(6) 0.0202(6) 0.0126(5) 0.0257(5)
N1B 0.0242(7) 0.0286(7) 0.0246(6) 0.0136(6) 0.0052(5) 0.0135(5)
N2B 0.0265(8) 0.0545(10) 0.0421(8) 0.0249(7) 0.0171(6) 0.0365(8)
C2B 0.0219(8) 0.0352(9) 0.0303(8) 0.0149(7) 0.0095(6) 0.0194(7)
C3B 0.0213(7) 0.0295(8) 0.0258(7) 0.0124(7) 0.0096(6) 0.0177(6)
C4B 0.0175(7) 0.0213(7) 0.0181(6) 0.0077(6) 0.0033(5) 0.0091(5)
C5B 0.0190(7) 0.0305(8) 0.0240(7) 0.0095(6) 0.0069(6) 0.0160(6)
C6B 0.0257(8) 0.0292(8) 0.0264(7) 0.0119(7) 0.0076(6) 0.0173(6)
C7B 0.0206(7) 0.0288(8) 0.0231(6) 0.0121(6) 0.0064(5) 0.0148(6)

loop_
_atom_type_symbol
_atom_type_description
_atom_type_scat_dispersion_real
_atom_type_scat_dispersion_imag
_atom_type_scat_source
C C 0.0033 0.0016 'International Tables Vol C Tables 4.2.6.8 and 6.1.1.4'
H H 0.0000 0.0000 'International Tables Vol C Tables 4.2.6.8 and 6.1.1.4'
N N 0.0061 0.0033 'International Tables Vol C Tables 4.2.6.8 and 6.1.1.4'
O O 0.0106 0.0060 'International Tables Vol C Tables 4.2.6.8 and 6.1.1.4'

loop_
_geom_angle_atom_site_label_1
_geom_angle_atom_site_label_2
_geom_angle_atom_site_label_3
_geom_angle
C2 O1 C9 118.88(11)
C5 O5 H5 103.1(14)
C7 O7 H7 111.7(16)
C14 O14 H14 108.2(16)
C3 C2 O1 125.34(13)
C3 C2 H2 117.3
O1 C2 H2 117.3
C2 C3 C4 118.31(13)
C2 C3 C11 119.93(13)
C4 C3 C11 121.74(12)
O4 C4 C10 121.24(13)
O4 C4 C3 122.77(13)
C10 C4 C3 115.99(11)
O5 C5 C6 119.38(13)
O5 C5 C10 119.66(13)
C6 C5 C10 120.94(12)
C5 C6 C7 119.47(13)
C5 C6 H6 120.3
C7 C6 H6 120.3
O7 C7 C8 117.55(12)
O7 C7 C6 121.02(13)
C8 C7 C6 121.43(13)
C9 C8 C7 117.95(12)
C9 C8 H8 121.0
C7 C8 H8 121.0
O1 C9 C8 116.69(12)
O1 C9 C10 120.23(13)
C8 C9 C10 123.08(13)
C9 C10 C5 117.13(13)
C9 C10 C4 121.01(12)
C5 C10 C4 121.84(12)
C12 C11 C16 117.47(13)
C12 C11 C3 121.52(13)
C16 C11 C3 120.93(13)
C13 C12 C11 121.45(14)
C13 C12 H12 119.3
C11 C12 H12 119.3
C14 C13 C12 120.13(14)
C14 C13 H13 119.9
C12 C13 H13 119.9
O14 C14 C13 122.36(13)
O14 C14 C15 118.24(13)
C13 C14 C15 119.40(13)
C16 C15 C14 119.97(14)
C16 C15 H15 120.0
C14 C15 H15 120.0
C15 C16 C11 121.54(14)
C15 C16 H16 119.2
C11 C16 H16 119.2
C2A N1A C6A 117.54(13)
C7A N2A H2A1 118.2(15)
C7A N2A H2A2 117.7(14)
H2A1 N2A H2A2 123(2)
N1A C2A C3A 123.29(13)
N1A C2A H2A 118.4
C3A C2A H2A 118.4
C2A C3A C4A 119.09(13)
C2A C3A H3A 120.5
C4A C3A H3A 120.5
C3A C4A C5A 118.15(13)
C3A C4A C7A 117.49(12)
C5A C4A C7A 124.28(12)
C6A C5A C4A 118.94(13)
C6A C5A H5A 120.5
C4A C5A H5A 120.5
N1A C6A C5A 122.99(13)
N1A C6A H6A 118.5
C5A C6A H6A 118.5
O1A C7A N2A 123.15(14)
O1A C7A C4A 118.79(13)
N2A C7A C4A 118.05(13)
C2B N1B C6B 116.63(13)
C7B N2B H2B1 122.1(13)
C7B N2B H2B2 114.8(16)
H2B1 N2B H2B2 123(2)
N1B C2B C3B 124.04(14)
N1B C2B H2B 118.0
C3B C2B H2B 118.0
C2B C3B C4B 119.07(14)
C2B C3B H3B 120.5
C4B C3B H3B 120.5
C3B C4B C5B 117.47(13)
C3B C4B C7B 117.87(13)
C5B C4B C7B 124.66(13)
C6B C5B C4B 119.17(14)
C6B C5B H5B 120.4
C4B C5B H5B 120.4
N1B C6B C5B 123.58(14)
N1B C6B H6B 118.2
C5B C6B H6B 118.2
O1B C7B N2B 122.72(14)
O1B C7B C4B 119.77(13)
N2B C7B C4B 117.50(13)

loop_
_geom_bond_atom_site_label_1
_geom_bond_atom_site_label_2
_geom_bond_distance
O1 C2 1.3568(17)
O1 C9 1.3686(17)
O4 C4 1.2580(16)
O5 C5 1.3517(17)
O5 H5 0.97(2)
O7 C7 1.3542(17)
O7 H7 0.95(3)
O14 C14 1.3669(17)
O14 H14 0.87(3)
C2 C3 1.3527(19)
C2 H2 0.9500
C3 C4 1.455(2)
C3 C11 1.484(2)
C4 C10 1.4411(19)
C5 C6 1.375(2)
C5 C10 1.421(2)
C6 C7 1.4051(19)
C6 H6 0.9500
C7 C8 1.387(2)
C8 C9 1.3821(19)
C8 H8 0.9500
C9 C10 1.4009(19)
C11 C12 1.397(2)
C11 C16 1.400(2)
C12 C13 1.389(2)
C12 H12 0.9500
C13 C14 1.387(2)
C13 H13 0.9500
C14 C15 1.396(2)
C15 C16 1.384(2)
C15 H15 0.9500
C16 H16 0.9500
O1A C7A 1.2311(18)
N1A C2A 1.3419(19)
N1A C6A 1.3442(19)
N2A C7A 1.3358(19)
N2A H2A1 0.91(2)
N2A H2A2 0.95(2)
C2A C3A 1.377(2)
C2A H2A 0.9500
C3A C4A 1.3915(19)
C3A H3A 0.9500
C4A C5A 1.3933(19)
C4A C7A 1.506(2)
C5A C6A 1.384(2)
C5A H5A 0.9500
C6A H6A 0.9500
O1B C7B 1.2330(18)
N1B C2B 1.337(2)
N1B C6B 1.339(2)
N2B C7B 1.333(2)
N2B H2B1 0.90(2)
N2B H2B2 0.93(3)
C2B C3B 1.377(2)
C2B H2B 0.9500
C3B C4B 1.391(2)
C3B H3B 0.9500
C4B C5B 1.393(2)
C4B C7B 1.501(2)
C5B C6B 1.382(2)
C5B H5B 0.9500
C6B H6B 0.9500

loop_
_geom_hbond_atom_site_label_D
_geom_hbond_atom_site_label_H
_geom_hbond_atom_site_label_A
_geom_hbond_site_symmetry_A
_geom_hbond_distance_DH
_geom_hbond_distance_HA
_geom_hbond_distance_DA
_geom_hbond_angle_DHA
O5 H5 O4 . 0.97(2) 1.65(3) 2.567(2) 155(2)
O7 H7 N1A . 0.95(3) 1.74(3) 2.671(2) 166(2)
O14 H14 N1B . 0.87(3) 1.89(3) 2.727(2) 162(2)
N2A H2A1 O7 1_655 0.91(2) 2.33(2) 3.162(2) 152(2)
N2A H2A2 O1B 1_746 0.95(2) 1.96(3) 2.905(2) 172(2)
N2B H2B1 O14 1_455 0.90(2) 2.33(2) 3.203(2) 164(2)
N2B H2B2 O1A 1_364 0.93(3) 1.97(3) 2.894(2) 176(2)
C2 H2 O5 1_455 0.95 2.44 3.283(2) 149
C6A H6A O4 2_756 0.95 2.46 3.370(2) 160
C5A H5A Cg3 2_756 0.95 2.69 3.497(2) 143

loop_
_geom_torsion_atom_site_label_1
_geom_torsion_atom_site_label_2
_geom_torsion_atom_site_label_3
_geom_torsion_atom_site_label_4
_geom_torsion
C9 O1 C2 C3 4.2(2)
O1 C2 C3 C4 0.1(2)
O1 C2 C3 C11 -178.44(14)
C2 C3 C4 O4 176.76(14)
C11 C3 C4 O4 -4.8(2)
C2 C3 C4 C10 -3.6(2)
C11 C3 C4 C10 174.90(12)
O5 C5 C6 C7 178.47(13)
C10 C5 C6 C7 -0.3(2)
C5 C6 C7 O7 178.84(14)
C5 C6 C7 C8 -0.4(2)
O7 C7 C8 C9 -178.71(13)
C6 C7 C8 C9 0.6(2)
C2 O1 C9 C8 175.27(13)
C2 O1 C9 C10 -4.7(2)
C7 C8 C9 O1 -179.95(13)
C7 C8 C9 C10 0.0(2)
O1 C9 C10 C5 179.26(13)
C8 C9 C10 C5 -0.7(2)
O1 C9 C10 C4 1.1(2)
C8 C9 C10 C4 -178.87(14)
O5 C5 C10 C9 -177.93(13)
C6 C5 C10 C9 0.8(2)
O5 C5 C10 C4 0.2(2)
C6 C5 C10 C4 179.00(13)
O4 C4 C10 C9 -177.30(13)
C3 C4 C10 C9 3.0(2)
O4 C4 C10 C5 4.6(2)
C3 C4 C10 C5 -175.08(13)
C2 C3 C11 C12 -34.8(2)
C4 C3 C11 C12 146.71(14)
C2 C3 C11 C16 141.72(15)
C4 C3 C11 C16 -36.7(2)
C16 C11 C12 C13 1.7(2)
C3 C11 C12 C13 178.40(12)
C11 C12 C13 C14 -0.5(2)
C12 C13 C14 O14 178.39(12)
C12 C13 C14 C15 -1.3(2)
O14 C14 C15 C16 -177.81(12)
C13 C14 C15 C16 1.9(2)
C14 C15 C16 C11 -0.7(2)
C12 C11 C16 C15 -1.1(2)
C3 C11 C16 C15 -177.81(13)
C6A N1A C2A C3A 0.0(2)
N1A C2A C3A C4A 0.4(3)
C2A C3A C4A C5A -0.6(2)
C2A C3A C4A C7A -177.47(14)
C3A C4A C5A C6A 0.5(2)
C7A C4A C5A C6A 177.09(15)
C2A N1A C6A C5A -0.2(2)
C4A C5A C6A N1A -0.1(3)
C3A C4A C7A O1A 18.0(2)
C5A C4A C7A O1A -158.63(16)
C3A C4A C7A N2A -163.23(15)
C5A C4A C7A N2A 20.2(2)
C6B N1B C2B C3B 1.9(2)
N1B C2B C3B C4B -0.2(3)
C2B C3B C4B C5B -1.7(2)
C2B C3B C4B C7B 178.19(14)
C3B C4B C5B C6B 2.0(2)
C7B C4B C5B C6B -177.94(15)
C2B N1B C6B C5B -1.6(2)
C4B C5B C6B N1B -0.3(2)
C3B C4B C7B O1B 9.8(2)
C5B C4B C7B O1B -170.23(15)
C3B C4B C7B N2B -169.73(15)
C5B C4B C7B N2B 10.2(2)
